data_4081227
loop_
_publ_author_name
'Stueger, Harald'
'Hasken, Bernd'
'Gross, Uwe'
'Fischer, Roland'
'Torvisco Gomez, Ana'

_publ_section_title
;
 Synthesis and Properties of Bridgehead-Functionalized
 Permethylbicyclo[2.2.2]octasilanes.
;
_journal_issue 16
_journal_name_full Organometallics
_journal_page_first 4490
_journal_page_last 4500
_journal_paper_doi 10.1021/om400184y
_journal_volume 32
_journal_year 2013
_chemical_formula_sum 'C19 H54 O3 Si9'
_chemical_formula_weight 583.43
_chemical_name_systematic
; 
Dodecamethyl-4-trimethylsilylbicyclo[2,2,2]octasilanyl-1-carboxylic acid
;
_space_group_IT_number 2
_symmetry_cell_setting triclinic
_symmetry_space_group_name_Hall '-P 1'
_symmetry_space_group_name_H-M 'P -1'
_atom_sites_solution_hydrogens geom
_atom_sites_solution_primary direct
_atom_sites_solution_secondary difmap
_audit_creation_method SHELXL-97
_cell_angle_alpha 66.895(7)
_cell_angle_beta 90.051(7)
_cell_angle_gamma 65.335(8)
_cell_formula_units_Z 2
_cell_length_a 9.7433(14)
_cell_length_b 10.3424(14)
_cell_length_c 22.040(3)
_cell_measurement_temperature 200(2)
_cell_volume 1820.1(5)
_computing_cell_refinement 'Bruker SAINT'
_computing_data_collection 'Bruker APEX2'
_computing_data_reduction 'Bruker SAINT'
_computing_molecular_graphics 'Bruker SHELXTL'
_computing_publication_material 'Bruker SHELXTL'
_computing_structure_refinement 'SHELXL-97 (Sheldrick, 2008)'
_computing_structure_solution 'SHELXS-97 (Sheldrick, 2008)'
_diffrn_ambient_temperature 200(2)
_diffrn_measured_fraction_theta_full 0.993
_diffrn_measured_fraction_theta_max 0.993
_diffrn_measurement_device_type 'Bruker APEX-II CCD'
_diffrn_measurement_method '\f and \w scans'
_diffrn_radiation_monochromator graphite
_diffrn_radiation_source 'fine-focus sealed tube'
_diffrn_radiation_type MoK\a
_diffrn_radiation_wavelength 0.71073
_diffrn_reflns_av_R_equivalents 0.0000
_diffrn_reflns_av_sigmaI/netI 0.0572
_diffrn_reflns_limit_h_max 11
_diffrn_reflns_limit_h_min -11
_diffrn_reflns_limit_k_max 12
_diffrn_reflns_limit_k_min -11
_diffrn_reflns_limit_l_max 26
_diffrn_reflns_limit_l_min 0
_diffrn_reflns_number 6737
_diffrn_reflns_theta_full 25.50
_diffrn_reflns_theta_max 25.50
_diffrn_reflns_theta_min 1.02
_exptl_absorpt_coefficient_mu 0.345
_exptl_absorpt_correction_T_max 0.9533
_exptl_absorpt_correction_T_min 0.9311
_exptl_absorpt_correction_type empirical
_exptl_absorpt_process_details SADABS
_exptl_crystal_colour colorless
_exptl_crystal_density_diffrn 1.065
_exptl_crystal_density_method 'not measured'
_exptl_crystal_description Block
_exptl_crystal_F_000 636
_exptl_crystal_size_max 0.21
_exptl_crystal_size_mid 0.17
_exptl_crystal_size_min 0.14
_refine_diff_density_max 0.563
_refine_diff_density_min -0.426
_refine_diff_density_rms 0.098
_refine_ls_extinction_method none
_refine_ls_goodness_of_fit_ref 1.104
_refine_ls_hydrogen_treatment constr
_refine_ls_matrix_type full
_refine_ls_number_parameters 300
_refine_ls_number_reflns 6737
_refine_ls_number_restraints 0
_refine_ls_restrained_S_all 1.104
_refine_ls_R_factor_all 0.0860
_refine_ls_R_factor_gt 0.0502
_refine_ls_shift/su_max 0.045
_refine_ls_shift/su_mean 0.001
_refine_ls_structure_factor_coef Fsqd
_refine_ls_weighting_details 'calc w=1/[\s^2^(Fo^2^)+(0.0554P)^2^+1.6529P] where P=(Fo^2^+2Fc^2^)/3'
_refine_ls_weighting_scheme calc
_refine_ls_wR_factor_gt 0.1154
_refine_ls_wR_factor_ref 0.1308
_reflns_number_gt 5216
_reflns_number_total 6737
_reflns_threshold_expression >2sigma(I)
_cod_data_source_file om400184y_si_001.cif
_cod_data_source_block twin5
_cod_depositor_comments
;
The following automatic conversions were performed:

'_symmetry_cell_setting' value 'Triclinic' changed to 'triclinic'
according to /home/saulius/struct/CIF-dictionaries/cif_core.dic
dictionary named 'cif_core.dic' version 2.4.2 from 2011-04-26.

Automatic conversion script
Id: cif_fix_values 1891 2012-01-12 08:04:46Z andrius 
;
_cod_original_cell_volume 1820.0(4)
_cod_original_sg_symbol_H-M P-1
_cod_database_code 4081227

loop_
_symmetry_equiv_pos_as_xyz
'x, y, z'
'-x, -y, -z'

loop_
_atom_site_label
_atom_site_type_symbol
_atom_site_fract_x
_atom_site_fract_y
_atom_site_fract_z
_atom_site_U_iso_or_equiv
_atom_site_adp_type
_atom_site_occupancy
_atom_site_symmetry_multiplicity
_atom_site_calc_flag
_atom_site_refinement_flags
Si4 Si 0.60625(13) 0.78139(13) 0.82628(6) 0.0233(3) Uani 1 1 d .
Si2 Si 0.61973(14) 0.88346(14) 0.63954(6) 0.0283(3) Uani 1 1 d .
Si1 Si 0.60999(13) 0.64237(14) 0.68536(6) 0.0262(3) Uani 1 1 d .
Si3 Si 0.66170(14) 0.94005(14) 0.72957(6) 0.0264(3) Uani 1 1 d .
Si6 Si 0.38438(14) 0.67179(16) 0.72811(7) 0.0312(3) Uani 1 1 d .
Si8 Si 0.79487(14) 0.51968(14) 0.86133(6) 0.0298(3) Uani 1 1 d .
Si7 Si 0.82737(14) 0.45247(14) 0.76996(6) 0.0281(3) Uani 1 1 d .
Si5 Si 0.36298(13) 0.80690(14) 0.79439(6) 0.0262(3) Uani 1 1 d .
Si9 Si 0.59831(18) 0.86177(16) 0.91271(7) 0.0384(3) Uani 1 1 d .
C1 C 0.5933(5) 0.5838(6) 0.6131(2) 0.0329(10) Uani 1 1 d .
C4 C 0.5390(6) 1.1541(5) 0.7065(3) 0.0439(12) Uani 1 1 d .
H4A H 0.5630 1.2178 0.6657 0.066 Uiso 1 1 calc R
H4B H 0.5595 1.1778 0.7434 0.066 Uiso 1 1 calc R
H4C H 0.4301 1.1789 0.6982 0.066 Uiso 1 1 calc R
C5 C 0.8682(6) 0.9023(6) 0.7455(3) 0.0418(12) Uani 1 1 d .
H5A H 0.8867 0.9212 0.7842 0.063 Uiso 1 1 calc R
H5B H 0.8880 0.9735 0.7057 0.063 Uiso 1 1 calc R
H5C H 0.9371 0.7927 0.7548 0.063 Uiso 1 1 calc R
C3 C 0.7811(6) 0.8706(6) 0.5912(2) 0.0435(12) Uani 1 1 d .
H3A H 0.7713 0.9766 0.5650 0.065 Uiso 1 1 calc R
H3B H 0.7754 0.8241 0.5607 0.065 Uiso 1 1 calc R
H3C H 0.8804 0.8044 0.6228 0.065 Uiso 1 1 calc R
C2 C 0.4331(6) 1.0441(7) 0.5791(2) 0.0504(14) Uani 1 1 d .
H2A H 0.4111 1.0119 0.5455 0.076 Uiso 1 1 calc R
H2B H 0.4425 1.1418 0.5566 0.076 Uiso 1 1 calc R
H2C H 0.3490 1.0617 0.6040 0.076 Uiso 1 1 calc R
C6 C 0.2222(5) 1.0208(6) 0.7434(3) 0.0417(12) Uani 1 1 d .
H6A H 0.2134 1.0795 0.7702 0.063 Uiso 1 1 calc R
H6B H 0.1211 1.0293 0.7311 0.063 Uiso 1 1 calc R
H6C H 0.2587 1.0649 0.7025 0.063 Uiso 1 1 calc R
C7 C 0.2832(6) 0.7263(6) 0.8705(2) 0.0417(12) Uani 1 1 d .
H7A H 0.1829 0.7360 0.8560 0.063 Uiso 1 1 calc R
H7B H 0.2708 0.7861 0.8971 0.063 Uiso 1 1 calc R
H7C H 0.3544 0.6149 0.8982 0.063 Uiso 1 1 calc R
C8 C 0.2160(5) 0.7865(8) 0.6556(3) 0.0559(16) Uani 1 1 d .
H8A H 0.1198 0.8165 0.6724 0.084 Uiso 1 1 calc R
H8B H 0.2196 0.7210 0.6328 0.084 Uiso 1 1 calc R
H8C H 0.2209 0.8817 0.6238 0.084 Uiso 1 1 calc R
C9 C 0.3905(7) 0.4747(6) 0.7812(3) 0.0553(16) Uani 1 1 d .
H9A H 0.3931 0.4208 0.7529 0.083 Uiso 1 1 calc R
H9B H 0.2987 0.4907 0.8014 0.083 Uiso 1 1 calc R
H9C H 0.4830 0.4101 0.8169 0.083 Uiso 1 1 calc R
C14 C 0.6054(7) 0.7035(7) 0.9938(2) 0.0501(14) Uani 1 1 d .
H14A H 0.5229 0.6761 0.9882 0.075 Uiso 1 1 calc R
H14B H 0.5918 0.7413 1.0288 0.075 Uiso 1 1 calc R
H14C H 0.7053 0.6100 1.0070 0.075 Uiso 1 1 calc R
C12 C 0.9846(6) 0.4907(7) 0.8993(3) 0.0529(15) Uani 1 1 d .
H12A H 1.0616 0.3806 0.9141 0.079 Uiso 1 1 calc R
H12B H 0.9723 0.5163 0.9379 0.079 Uiso 1 1 calc R
H12C H 1.0188 0.5602 0.8655 0.079 Uiso 1 1 calc R
C15 C 0.7644(8) 0.9020(8) 0.9238(3) 0.0626(18) Uani 1 1 d .
H15A H 0.7557 0.9384 0.9591 0.094 Uiso 1 1 calc R
H15B H 0.7637 0.9836 0.8814 0.094 Uiso 1 1 calc R
H15C H 0.8610 0.8051 0.9366 0.094 Uiso 1 1 calc R
C13 C 0.7386(7) 0.3790(6) 0.9279(3) 0.0559(15) Uani 1 1 d .
H13A H 0.6338 0.4009 0.9120 0.084 Uiso 1 1 calc R
H13B H 0.7425 0.3927 0.9693 0.084 Uiso 1 1 calc R
H13C H 0.8103 0.2703 0.9369 0.084 Uiso 1 1 calc R
C11 C 0.8440(6) 0.2502(6) 0.7961(3) 0.0479(13) Uani 1 1 d .
H11A H 0.9380 0.1723 0.8302 0.072 Uiso 1 1 calc R
H11B H 0.8484 0.2271 0.7569 0.072 Uiso 1 1 calc R
H11C H 0.7542 0.2453 0.8149 0.072 Uiso 1 1 calc R
C10 C 1.0082(5) 0.4513(6) 0.7406(3) 0.0441(13) Uani 1 1 d .
H10A H 1.0144 0.4342 0.6997 0.066 Uiso 1 1 calc R
H10B H 1.0978 0.3662 0.7758 0.066 Uiso 1 1 calc R
H10C H 1.0070 0.5527 0.7308 0.066 Uiso 1 1 calc R
C16 C 0.4142(8) 1.0450(7) 0.8931(3) 0.0689(19) Uani 1 1 d .
H16A H 0.4089 1.1296 0.8508 0.103 Uiso 1 1 calc R
H16B H 0.4109 1.0775 0.9296 0.103 Uiso 1 1 calc R
H16C H 0.3265 1.0238 0.8888 0.103 Uiso 1 1 calc R
O2 O 0.6926(5) 0.4395(5) 0.6250(2) 0.0724(13) Uani 1 1 d .
H2 H 0.6940 0.4292 0.5890 0.109 Uiso 1 1 calc R
O1 O 0.4965(5) 0.6687(5) 0.5630(2) 0.0672(12) Uani 1 1 d .
C18 C 0.8227(7) 0.3180(8) 0.4996(3) 0.0658(18) Uani 1 1 d .
H18 H 0.8401 0.2385 0.4817 0.079 Uiso 1 1 calc R
C17 C 0.7956(11) 0.4649(10) 0.4444(4) 0.107(3) Uani 1 1 d .
H17A H 0.7028 0.5028 0.4122 0.161 Uiso 1 1 calc R
H17B H 0.8842 0.4486 0.4220 0.161 Uiso 1 1 calc R
H17C H 0.7816 0.5432 0.4613 0.161 Uiso 1 1 calc R
O4 O 0.6912(5) 0.3358(6) 0.5321(2) 0.0754(14) Uani 1 1 d .
H4 H 0.6175 0.4256 0.5094 0.113 Uiso 1 1 calc R
C19 C 0.9584(9) 0.2536(11) 0.5534(4) 0.114(3) Uani 1 1 d .
H19A H 0.9364 0.3226 0.5761 0.171 Uiso 1 1 calc R
H19B H 1.0489 0.2483 0.5331 0.171 Uiso 1 1 calc R
H19C H 0.9788 0.1475 0.5862 0.171 Uiso 1 1 calc R

loop_
_atom_site_aniso_label
_atom_site_aniso_U_11
_atom_site_aniso_U_22
_atom_site_aniso_U_33
_atom_site_aniso_U_23
_atom_site_aniso_U_13
_atom_site_aniso_U_12
Si4 0.0275(6) 0.0256(6) 0.0221(6) -0.0129(5) 0.0050(5) -0.0142(5)
Si2 0.0284(6) 0.0347(7) 0.0210(6) -0.0125(5) 0.0035(5) -0.0134(5)
Si1 0.0220(6) 0.0361(7) 0.0308(7) -0.0232(6) 0.0071(5) -0.0141(5)
Si3 0.0307(6) 0.0301(6) 0.0252(6) -0.0143(5) 0.0071(5) -0.0177(5)
Si6 0.0251(6) 0.0450(8) 0.0415(7) -0.0311(6) 0.0130(6) -0.0201(6)
Si8 0.0314(7) 0.0267(6) 0.0264(7) -0.0091(5) 0.0013(5) -0.0112(5)
Si7 0.0239(6) 0.0264(6) 0.0367(7) -0.0175(5) 0.0067(5) -0.0103(5)
Si5 0.0246(6) 0.0330(7) 0.0288(6) -0.0195(5) 0.0091(5) -0.0142(5)
Si9 0.0592(9) 0.0436(8) 0.0273(7) -0.0211(6) 0.0114(6) -0.0309(7)
C1 0.021(2) 0.051(3) 0.040(3) -0.032(2) 0.010(2) -0.017(2)
C4 0.053(3) 0.037(3) 0.047(3) -0.018(2) 0.015(3) -0.024(3)
C5 0.041(3) 0.058(3) 0.040(3) -0.022(3) 0.012(2) -0.034(3)
C3 0.043(3) 0.060(3) 0.028(3) -0.017(2) 0.010(2) -0.025(3)
C2 0.047(3) 0.058(4) 0.031(3) -0.014(3) 0.001(2) -0.015(3)
C6 0.034(3) 0.043(3) 0.048(3) -0.024(2) 0.004(2) -0.014(2)
C7 0.039(3) 0.063(3) 0.040(3) -0.026(3) 0.020(2) -0.034(3)
C8 0.028(3) 0.105(5) 0.056(4) -0.058(4) 0.009(2) -0.027(3)
C9 0.055(3) 0.054(3) 0.090(5) -0.049(3) 0.039(3) -0.037(3)
C14 0.075(4) 0.066(4) 0.022(2) -0.018(3) 0.011(3) -0.044(3)
C12 0.045(3) 0.051(3) 0.046(3) -0.018(3) -0.014(3) -0.010(3)
C15 0.100(5) 0.084(4) 0.043(3) -0.034(3) 0.015(3) -0.070(4)
C13 0.074(4) 0.041(3) 0.050(3) -0.014(3) 0.025(3) -0.029(3)
C11 0.043(3) 0.031(3) 0.066(4) -0.022(3) 0.008(3) -0.012(2)
C10 0.034(3) 0.046(3) 0.052(3) -0.020(3) 0.012(2) -0.019(2)
C16 0.095(5) 0.062(4) 0.059(4) -0.047(3) 0.018(4) -0.025(4)
O2 0.076(3) 0.069(3) 0.065(3) -0.051(2) -0.006(2) -0.006(2)
O1 0.067(3) 0.071(3) 0.059(3) -0.047(2) -0.008(2) -0.010(2)
C18 0.063(4) 0.071(4) 0.053(4) -0.043(3) 0.005(3) -0.007(3)
C17 0.121(7) 0.087(6) 0.099(7) -0.032(5) -0.001(6) -0.041(6)
O4 0.069(3) 0.097(4) 0.075(3) -0.068(3) 0.009(2) -0.022(3)
C19 0.058(5) 0.143(8) 0.081(6) -0.051(6) -0.013(4) 0.010(5)

loop_
_atom_type_symbol
_atom_type_description
_atom_type_scat_dispersion_real
_atom_type_scat_dispersion_imag
_atom_type_scat_source
C C 0.0033 0.0016 'International Tables Vol C Tables 4.2.6.8 and 6.1.1.4'
H H 0.0000 0.0000 'International Tables Vol C Tables 4.2.6.8 and 6.1.1.4'
O O 0.0106 0.0060 'International Tables Vol C Tables 4.2.6.8 and 6.1.1.4'
Si Si 0.0817 0.0704 'International Tables Vol C Tables 4.2.6.8 and 6.1.1.4'

loop_
_geom_angle_atom_site_label_1
_geom_angle_atom_site_label_2
_geom_angle_atom_site_label_3
_geom_angle
Si8 Si4 Si5 110.23(6)
Si8 Si4 Si9 110.95(7)
Si5 Si4 Si9 109.00(7)
Si8 Si4 Si3 107.76(6)
Si5 Si4 Si3 106.75(6)
Si9 Si4 Si3 112.06(6)
C3 Si2 C2 107.9(2)
C3 Si2 Si1 110.36(18)
C2 Si2 Si1 110.2(2)
C3 Si2 Si3 110.22(17)
C2 Si2 Si3 110.80(18)
Si1 Si2 Si3 107.45(6)
C1 Si1 Si2 108.34(16)
C1 Si1 Si7 112.53(15)
Si2 Si1 Si7 109.76(6)
C1 Si1 Si6 105.43(14)
Si2 Si1 Si6 110.05(6)
Si7 Si1 Si6 110.62(7)
C4 Si3 C5 106.6(2)
C4 Si3 Si4 110.95(17)
C5 Si3 Si4 110.38(17)
C4 Si3 Si2 109.77(17)
C5 Si3 Si2 109.57(17)
Si4 Si3 Si2 109.49(6)
C8 Si6 C9 108.7(3)
C8 Si6 Si1 108.69(18)
C9 Si6 Si1 111.48(17)
C8 Si6 Si5 111.15(18)
C9 Si6 Si5 109.39(19)
Si1 Si6 Si5 107.45(6)
C12 Si8 C13 107.3(3)
C12 Si8 Si4 110.61(18)
C13 Si8 Si4 110.72(19)
C12 Si8 Si7 109.14(19)
C13 Si8 Si7 108.34(19)
Si4 Si8 Si7 110.63(6)
C11 Si7 C10 107.8(2)
C11 Si7 Si1 110.98(18)
C10 Si7 Si1 111.15(17)
C11 Si7 Si8 110.13(19)
C10 Si7 Si8 110.52(17)
Si1 Si7 Si8 106.29(6)
C6 Si5 C7 107.6(2)
C6 Si5 Si6 108.45(16)
C7 Si5 Si6 109.99(17)
C6 Si5 Si4 110.59(17)
C7 Si5 Si4 111.02(16)
Si6 Si5 Si4 109.11(6)
C14 Si9 C15 108.3(3)
C14 Si9 C16 108.4(3)
C15 Si9 C16 109.0(3)
C14 Si9 Si4 109.65(17)
C15 Si9 Si4 111.7(2)
C16 Si9 Si4 109.76(19)
O1 C1 O2 122.2(4)
O1 C1 Si1 123.2(4)
O2 C1 Si1 114.5(3)
Si3 C4 H4A 109.5
Si3 C4 H4B 109.5
H4A C4 H4B 109.5
Si3 C4 H4C 109.5
H4A C4 H4C 109.5
H4B C4 H4C 109.5
Si3 C5 H5A 109.5
Si3 C5 H5B 109.5
H5A C5 H5B 109.5
Si3 C5 H5C 109.5
H5A C5 H5C 109.5
H5B C5 H5C 109.5
Si2 C3 H3A 109.5
Si2 C3 H3B 109.5
H3A C3 H3B 109.5
Si2 C3 H3C 109.5
H3A C3 H3C 109.5
H3B C3 H3C 109.5
Si2 C2 H2A 109.5
Si2 C2 H2B 109.5
H2A C2 H2B 109.5
Si2 C2 H2C 109.5
H2A C2 H2C 109.5
H2B C2 H2C 109.5
Si5 C6 H6A 109.5
Si5 C6 H6B 109.5
H6A C6 H6B 109.5
Si5 C6 H6C 109.5
H6A C6 H6C 109.5
H6B C6 H6C 109.5
Si5 C7 H7A 109.5
Si5 C7 H7B 109.5
H7A C7 H7B 109.5
Si5 C7 H7C 109.5
H7A C7 H7C 109.5
H7B C7 H7C 109.5
Si6 C8 H8A 109.5
Si6 C8 H8B 109.5
H8A C8 H8B 109.5
Si6 C8 H8C 109.5
H8A C8 H8C 109.5
H8B C8 H8C 109.5
Si6 C9 H9A 109.5
Si6 C9 H9B 109.5
H9A C9 H9B 109.5
Si6 C9 H9C 109.5
H9A C9 H9C 109.5
H9B C9 H9C 109.5
Si9 C14 H14A 109.5
Si9 C14 H14B 109.5
H14A C14 H14B 109.5
Si9 C14 H14C 109.5
H14A C14 H14C 109.5
H14B C14 H14C 109.5
Si8 C12 H12A 109.5
Si8 C12 H12B 109.5
H12A C12 H12B 109.5
Si8 C12 H12C 109.5
H12A C12 H12C 109.5
H12B C12 H12C 109.5
Si9 C15 H15A 109.5
Si9 C15 H15B 109.5
H15A C15 H15B 109.5
Si9 C15 H15C 109.5
H15A C15 H15C 109.5
H15B C15 H15C 109.5
Si8 C13 H13A 109.5
Si8 C13 H13B 109.5
H13A C13 H13B 109.5
Si8 C13 H13C 109.5
H13A C13 H13C 109.5
H13B C13 H13C 109.5
Si7 C11 H11A 109.5
Si7 C11 H11B 109.5
H11A C11 H11B 109.5
Si7 C11 H11C 109.5
H11A C11 H11C 109.5
H11B C11 H11C 109.5
Si7 C10 H10A 109.5
Si7 C10 H10B 109.5
H10A C10 H10B 109.5
Si7 C10 H10C 109.5
H10A C10 H10C 109.5
H10B C10 H10C 109.5
Si9 C16 H16A 109.5
Si9 C16 H16B 109.5
H16A C16 H16B 109.5
Si9 C16 H16C 109.5
H16A C16 H16C 109.5
H16B C16 H16C 109.5
C1 O2 H2 109.5
C17 C18 O4 111.1(6)
C17 C18 C19 113.7(7)
O4 C18 C19 106.4(5)
C17 C18 H18 108.5
O4 C18 H18 108.5
C19 C18 H18 108.5
C18 C17 H17A 109.5
C18 C17 H17B 109.5
H17A C17 H17B 109.5
C18 C17 H17C 109.5
H17A C17 H17C 109.5
H17B C17 H17C 109.5
C18 O4 H4 109.5
C18 C19 H19A 109.5
C18 C19 H19B 109.5
H19A C19 H19B 109.5
C18 C19 H19C 109.5
H19A C19 H19C 109.5
H19B C19 H19C 109.5

loop_
_geom_bond_atom_site_label_1
_geom_bond_atom_site_label_2
_geom_bond_distance
Si4 Si8 2.3464(17)
Si4 Si5 2.3476(17)
Si4 Si9 2.3485(17)
Si4 Si3 2.3504(17)
Si2 C3 1.888(5)
Si2 C2 1.891(5)
Si2 Si1 2.3384(18)
Si2 Si3 2.3571(17)
Si1 C1 1.942(5)
Si1 Si7 2.3381(18)
Si1 Si6 2.3415(17)
Si3 C4 1.869(5)
Si3 C5 1.887(5)
Si6 C8 1.881(5)
Si6 C9 1.885(5)
Si6 Si5 2.3429(16)
Si8 C12 1.883(5)
Si8 C13 1.887(5)
Si8 Si7 2.3569(18)
Si7 C11 1.872(5)
Si7 C10 1.875(5)
Si5 C6 1.885(5)
Si5 C7 1.887(5)
Si9 C14 1.868(5)
Si9 C15 1.869(6)
Si9 C16 1.875(6)
C1 O1 1.194(6)
C1 O2 1.311(6)
C4 H4A 0.9800
C4 H4B 0.9800
C4 H4C 0.9800
C5 H5A 0.9800
C5 H5B 0.9800
C5 H5C 0.9800
C3 H3A 0.9800
C3 H3B 0.9800
C3 H3C 0.9800
C2 H2A 0.9800
C2 H2B 0.9800
C2 H2C 0.9800
C6 H6A 0.9800
C6 H6B 0.9800
C6 H6C 0.9800
C7 H7A 0.9800
C7 H7B 0.9800
C7 H7C 0.9800
C8 H8A 0.9800
C8 H8B 0.9800
C8 H8C 0.9800
C9 H9A 0.9800
C9 H9B 0.9800
C9 H9C 0.9800
C14 H14A 0.9800
C14 H14B 0.9800
C14 H14C 0.9800
C12 H12A 0.9800
C12 H12B 0.9800
C12 H12C 0.9800
C15 H15A 0.9800
C15 H15B 0.9800
C15 H15C 0.9800
C13 H13A 0.9800
C13 H13B 0.9800
C13 H13C 0.9800
C11 H11A 0.9800
C11 H11B 0.9800
C11 H11C 0.9800
C10 H10A 0.9800
C10 H10B 0.9800
C10 H10C 0.9800
C16 H16A 0.9800
C16 H16B 0.9800
C16 H16C 0.9800
O2 H2 0.8400
C18 C17 1.440(10)
C18 O4 1.448(8)
C18 C19 1.497(9)
C18 H18 1.0000
C17 H17A 0.9800
C17 H17B 0.9800
C17 H17C 0.9800
O4 H4 0.8400
C19 H19A 0.9800
C19 H19B 0.9800
C19 H19C 0.9800

loop_
_geom_torsion_atom_site_label_1
_geom_torsion_atom_site_label_2
_geom_torsion_atom_site_label_3
_geom_torsion_atom_site_label_4
_geom_torsion
C3 Si2 Si1 C1 -54.9(2)
C2 Si2 Si1 C1 64.0(2)
Si3 Si2 Si1 C1 -175.15(15)
C3 Si2 Si1 Si7 68.28(18)
C2 Si2 Si1 Si7 -172.72(18)
Si3 Si2 Si1 Si7 -51.92(8)
C3 Si2 Si1 Si6 -169.75(17)
C2 Si2 Si1 Si6 -50.75(19)
Si3 Si2 Si1 Si6 70.05(8)
Si8 Si4 Si3 C4 -170.05(18)
Si5 Si4 Si3 C4 71.55(19)
Si9 Si4 Si3 C4 -47.72(19)
Si8 Si4 Si3 C5 -52.06(19)
Si5 Si4 Si3 C5 -170.45(18)
Si9 Si4 Si3 C5 70.28(19)
Si8 Si4 Si3 Si2 68.63(8)
Si5 Si4 Si3 Si2 -49.76(8)
Si9 Si4 Si3 Si2 -169.03(7)
C3 Si2 Si3 C4 101.1(3)
C2 Si2 Si3 C4 -18.2(3)
Si1 Si2 Si3 C4 -138.62(18)
C3 Si2 Si3 C5 -15.7(3)
C2 Si2 Si3 C5 -135.0(3)
Si1 Si2 Si3 C5 104.58(18)
C3 Si2 Si3 Si4 -136.89(18)
C2 Si2 Si3 Si4 103.8(2)
Si1 Si2 Si3 Si4 -16.60(8)
C1 Si1 Si6 C8 -44.6(3)
Si2 Si1 Si6 C8 72.1(2)
Si7 Si1 Si6 C8 -166.5(2)
C1 Si1 Si6 C9 75.2(3)
Si2 Si1 Si6 C9 -168.1(2)
Si7 Si1 Si6 C9 -46.7(2)
C1 Si1 Si6 Si5 -164.92(17)
Si2 Si1 Si6 Si5 -48.29(9)
Si7 Si1 Si6 Si5 73.17(8)
Si5 Si4 Si8 C12 -171.4(2)
Si9 Si4 Si8 C12 -50.6(2)
Si3 Si4 Si8 C12 72.4(2)
Si5 Si4 Si8 C13 -52.6(2)
Si9 Si4 Si8 C13 68.2(2)
Si3 Si4 Si8 C13 -168.7(2)
Si5 Si4 Si8 Si7 67.53(8)
Si9 Si4 Si8 Si7 -171.63(7)
Si3 Si4 Si8 Si7 -48.61(8)
C1 Si1 Si7 C11 -48.1(3)
Si2 Si1 Si7 C11 -168.8(2)
Si6 Si1 Si7 C11 69.6(2)
C1 Si1 Si7 C10 71.9(2)
Si2 Si1 Si7 C10 -48.87(19)
Si6 Si1 Si7 C10 -170.50(18)
C1 Si1 Si7 Si8 -167.83(16)
Si2 Si1 Si7 Si8 71.44(8)
Si6 Si1 Si7 Si8 -50.19(8)
C12 Si8 Si7 C11 100.8(3)
C13 Si8 Si7 C11 -15.8(3)
Si4 Si8 Si7 C11 -137.32(18)
C12 Si8 Si7 C10 -18.2(3)
C13 Si8 Si7 C10 -134.8(3)
Si4 Si8 Si7 C10 103.69(18)
C12 Si8 Si7 Si1 -138.9(2)
C13 Si8 Si7 Si1 104.5(2)
Si4 Si8 Si7 Si1 -17.02(9)
C8 Si6 Si5 C6 -18.8(3)
C9 Si6 Si5 C6 -138.9(3)
Si1 Si6 Si5 C6 99.96(18)
C8 Si6 Si5 C7 98.6(3)
C9 Si6 Si5 C7 -21.4(3)
Si1 Si6 Si5 C7 -142.57(18)
C8 Si6 Si5 Si4 -139.4(2)
C9 Si6 Si5 Si4 100.6(2)
Si1 Si6 Si5 Si4 -20.57(9)
Si8 Si4 Si5 C6 -163.62(17)
Si9 Si4 Si5 C6 74.39(18)
Si3 Si4 Si5 C6 -46.85(18)
Si8 Si4 Si5 C7 76.97(19)
Si9 Si4 Si5 C7 -45.02(19)
Si3 Si4 Si5 C7 -166.26(18)
Si8 Si4 Si5 Si6 -44.41(8)
Si9 Si4 Si5 Si6 -166.40(7)
Si3 Si4 Si5 Si6 72.36(8)
Si8 Si4 Si9 C14 -44.8(2)
Si5 Si4 Si9 C14 76.8(2)
Si3 Si4 Si9 C14 -165.3(2)
Si8 Si4 Si9 C15 75.2(2)
Si5 Si4 Si9 C15 -163.2(2)
Si3 Si4 Si9 C15 -45.3(2)
Si8 Si4 Si9 C16 -163.8(2)
Si5 Si4 Si9 C16 -42.3(3)
Si3 Si4 Si9 C16 75.7(2)
Si2 Si1 C1 O1 -53.4(5)
Si7 Si1 C1 O1 -175.0(4)
Si6 Si1 C1 O1 64.4(5)
Si2 Si1 C1 O2 129.9(4)
Si7 Si1 C1 O2 8.3(4)
Si6 Si1 C1 O2 -112.4(4)
